data_1501678
loop_
_publ_author_name
'de Namor, Angela F Danil'
'Aparicio-Aragon, Walther'
'Nwogu, Nwanyinnaya'
'El Gamouz, Abdelaziz'
'Piro, Oscar E.'
'Castellano, Eduardo E.'

_publ_section_title
;
 Calixarene and resorcarene based receptors: from structural and
 thermodynamic studies to the synthesis of a new mercury(II) selective
 material.
;
_journal_issue 21
_journal_name_full 'The journal of physical chemistry. B'
_journal_page_first 6922
_journal_page_last 6934
_journal_paper_doi 10.1021/jp110195f
_journal_volume 115
_journal_year 2011
_chemical_formula_sum 'C58 H87 Ag Cl2 N3 Na O16 P2 S2'
_chemical_formula_weight 1410.13
_chemical_name_systematic
; 
5,11,17,23 tetra-tert-butyl [25-27 bis (diethyl thiophosphate amino) dihydroxy 
calix[4]arene silver(I) and sodium(I) acetonitrile perchlorate 
;
_space_group_IT_number 2
_symmetry_cell_setting triclinic
_symmetry_space_group_name_Hall '-P 1'
_symmetry_space_group_name_H-M 'P -1'
_atom_sites_solution_hydrogens geom
_atom_sites_solution_primary direct
_atom_sites_solution_secondary difmap
_audit_creation_method SHELXL-97
_cell_angle_alpha 98.27(1)
_cell_angle_beta 104.48(1)
_cell_angle_gamma 109.57(1)
_cell_formula_units_Z 2
_cell_length_a 11.910(1)
_cell_length_b 16.698(1)
_cell_length_c 18.973(1)
_cell_measurement_reflns_used 34609
_cell_measurement_temperature 100(2)
_cell_measurement_theta_max 25.00
_cell_measurement_theta_min 2.67
_cell_volume 3333.5(5)
_computing_cell_refinement 'HKL Scalepack (Otwinowski & Minor 1997)'
_computing_data_collection 'Collect (Nonius BV, 1997-2000)'
_computing_data_reduction 'HKL Denzo and Scalepack (Otwinowski & Minor 1997)'
_computing_molecular_graphics 'ORTEP (Johnson, 1976)'
_computing_publication_material 'SHELXL-97 (Sheldrick, 1997)'
_computing_structure_refinement 'SHELXL-97 (Sheldrick, 1997)'
_computing_structure_solution 'SHELXS-97 (Sheldrick, 1997)'
_diffrn_ambient_temperature 100(2)
_diffrn_detector_area_resol_mean 9
_diffrn_measured_fraction_theta_full 0.993
_diffrn_measured_fraction_theta_max 0.993
_diffrn_measurement_device_type 'Enraf-Nonius KappaCCD'
_diffrn_measurement_method '\f and \w scans'
_diffrn_radiation_monochromator graphite
_diffrn_radiation_source 'fine-focus sealed tube'
_diffrn_radiation_type MoK\a
_diffrn_radiation_wavelength 0.71073
_diffrn_reflns_av_R_equivalents 0.0000
_diffrn_reflns_av_sigmaI/netI 0.0768
_diffrn_reflns_limit_h_max 13
_diffrn_reflns_limit_h_min -14
_diffrn_reflns_limit_k_max 19
_diffrn_reflns_limit_k_min -19
_diffrn_reflns_limit_l_max 22
_diffrn_reflns_limit_l_min 0
_diffrn_reflns_number 11661
_diffrn_reflns_theta_full 25.00
_diffrn_reflns_theta_max 25.00
_diffrn_reflns_theta_min 2.67
_diffrn_standards_decay_% negligible
_exptl_absorpt_coefficient_mu 0.565
_exptl_absorpt_correction_type none
_exptl_crystal_colour colorless
_exptl_crystal_density_diffrn 1.405
_exptl_crystal_density_method 'not measured'
_exptl_crystal_description fragment
_exptl_crystal_F_000 1476
_exptl_crystal_size_max 0.14
_exptl_crystal_size_mid 0.11
_exptl_crystal_size_min 0.08
_refine_diff_density_max 1.728
_refine_diff_density_min -1.484
_refine_diff_density_rms 0.138
_refine_ls_extinction_coef 0.0016(15)
_refine_ls_extinction_expression Fc^*^=kFc[1+0.001xFc^2^\l^3^/sin(2\q)]^-1/4^
_refine_ls_extinction_method SHELXL
_refine_ls_goodness_of_fit_ref 1.331
_refine_ls_hydrogen_treatment constr
_refine_ls_matrix_type full
_refine_ls_number_parameters 786
_refine_ls_number_reflns 11661
_refine_ls_number_restraints 72
_refine_ls_restrained_S_all 1.333
_refine_ls_R_factor_all 0.1464
_refine_ls_R_factor_gt 0.1057
_refine_ls_shift/su_max 0.014
_refine_ls_shift/su_mean 0.001
_refine_ls_structure_factor_coef Fsqd
_refine_ls_weighting_details 'calc w=1/[\s^2^(Fo^2^)+(0.2000P)^2^+0.0000P] where P=(Fo^2^+2Fc^2^)/3'
_refine_ls_weighting_scheme calc
_refine_ls_wR_factor_gt 0.3162
_refine_ls_wR_factor_ref 0.3543
_reflns_number_gt 7729
_reflns_number_total 11661
_reflns_threshold_expression >2\s(I)
_cod_data_source_file jp110195f_si_001.cif
_cod_data_source_block Ag1(MeCN)Na(ClO4)2
_cod_original_cell_volume 3333.5(4)
_cod_original_sg_symbol_H-M P-1
_cod_database_code 1501678

loop_
_symmetry_equiv_pos_as_xyz
'x, y, z'
'-x, -y, -z'

loop_
_atom_site_label
_atom_site_type_symbol
_atom_site_fract_x
_atom_site_fract_y
_atom_site_fract_z
_atom_site_U_iso_or_equiv
_atom_site_adp_type
_atom_site_occupancy
_atom_site_symmetry_multiplicity
_atom_site_calc_flag
_atom_site_refinement_flags
_atom_site_disorder_assembly
_atom_site_disorder_group
Ag Ag 0.84704(8) 0.38854(5) -0.03848(3) 0.0801(4) Uani 1 1 d . . .
Na Na 0.6660(2) 0.53404(16) 0.02159(11) 0.0360(6) Uani 1 1 d . . .
S2 S 0.7970(2) 0.24303(14) -0.11276(10) 0.0591(6) Uani 1 1 d . . .
S4 S 0.8666(2) 0.52611(15) 0.03471(12) 0.0684(6) Uani 1 1 d . A .
P2 P 0.77151(19) 0.18248(14) -0.03322(10) 0.0541(5) Uani 1 1 d . . .
P4 P 0.9347(2) 0.51539(13) 0.13828(11) 0.0524(5) Uani 1 1 d . . .
Cl1 Cl 0.5761(4) 0.5475(4) -0.1536(2) 0.1385(15) Uani 1 1 d G A .
O1A O 0.5466(13) 0.5771(7) -0.0903(4) 0.46(3) Uani 1 1 d GU A .
O1B O 0.7072(4) 0.5793(7) -0.1368(7) 0.339(15) Uani 1 1 d GU . .
O1C O 0.5242(5) 0.5782(4) -0.2136(3) 0.52(3) Uani 1 1 d GU . .
O1D O 0.5264(9) 0.4555(3) -0.1737(3) 0.54(3) Uani 1 1 d GU . .
O11 O 0.7594(4) 0.1602(3) 0.1591(2) 0.0377(10) Uani 1 1 d G . .
H11 H 0.7610 0.2064 0.1846 0.057 Uiso 1 1 d R . .
O21 O 1.0370(4) 0.2188(3) 0.1722(2) 0.0355(9) Uani 1 1 d . . .
O22 O 0.6533(5) 0.1819(4) -0.0076(3) 0.0704(16) Uani 1 1 d . . .
O23 O 0.7490(10) 0.0877(5) -0.0582(4) 0.115(3) Uani 1 1 d . . .
O31 O 1.0455(4) 0.3592(3) 0.2628(2) 0.0410(10) Uani 1 1 d . . .
H31 H 1.0539 0.3182 0.2362 0.061 Uiso 1 1 d R . .
O41 O 0.7659(4) 0.3106(3) 0.2371(2) 0.0367(10) Uani 1 1 d . . .
O42 O 1.0748(5) 0.5312(4) 0.1537(3) 0.0602(14) Uani 1 1 d . A .
O43 O 0.9175(7) 0.5825(4) 0.1976(4) 0.0841(19) Uani 1 1 d . A .
N2 N 0.8774(5) 0.2311(4) 0.0476(3) 0.0484(14) Uani 1 1 d . . .
H2 H 0.8587 0.2125 0.0859 0.058 Uiso 1 1 d R . .
N4 N 0.8694(6) 0.4213(4) 0.1532(3) 0.0538(15) Uani 1 1 d . A .
H4 H 0.9121 0.3888 0.1657 0.065 Uiso 1 1 d R . .
C11 C 0.7186(6) 0.0899(4) 0.1891(3) 0.0382(14) Uani 1 1 d . . .
C12 C 0.7685(6) 0.0260(4) 0.1808(3) 0.0363(14) Uani 1 1 d . . .
C12' C 0.8695(5) 0.0353(4) 0.1427(3) 0.0331(13) Uani 1 1 d . . .
H12A H 0.8618 0.0719 0.1065 0.040 Uiso 1 1 calc R . .
H12B H 0.8575 -0.0233 0.1145 0.040 Uiso 1 1 calc R . .
C13 C 0.7296(5) -0.0459(4) 0.2121(3) 0.0375(14) Uani 1 1 d . . .
H13 H 0.7611 -0.0906 0.2048 0.045 Uiso 1 1 calc R . .
C14 C 0.6469(6) -0.0538(4) 0.2529(3) 0.0375(14) Uani 1 1 d . . .
C15 C 0.5960(6) 0.0090(4) 0.2587(3) 0.0412(15) Uani 1 1 d . . .
H15 H 0.5368 0.0033 0.2851 0.049 Uiso 1 1 calc R . .
C16 C 0.6289(6) 0.0815(4) 0.2266(3) 0.0352(13) Uani 1 1 d . . .
C17 C 0.6185(7) -0.1289(5) 0.2910(4) 0.0477(16) Uani 1 1 d . . .
C18 C 0.5694(7) -0.2177(5) 0.2335(4) 0.0560(19) Uani 1 1 d . . .
H18A H 0.5431 -0.2654 0.2579 0.084 Uiso 1 1 calc R . .
H18B H 0.6364 -0.2220 0.2138 0.084 Uiso 1 1 calc R . .
H18C H 0.4975 -0.2222 0.1920 0.084 Uiso 1 1 calc R . .
C19 C 0.7427(8) -0.1195(6) 0.3513(4) 0.066(2) Uani 1 1 d . . .
H19A H 0.7774 -0.0625 0.3878 0.100 Uiso 1 1 calc R . .
H19B H 0.8042 -0.1235 0.3264 0.100 Uiso 1 1 calc R . .
H19C H 0.7242 -0.1666 0.3773 0.100 Uiso 1 1 calc R . .
C21 C 1.0755(6) 0.1664(4) 0.2157(3) 0.0346(13) Uani 1 1 d . . .
C22 C 1.1873(6) 0.2064(4) 0.2758(3) 0.0331(13) Uani 1 1 d . . .
C23 C 1.2241(6) 0.1532(4) 0.3198(3) 0.0357(13) Uani 1 1 d . . .
H23 H 1.2998 0.1793 0.3610 0.043 Uiso 1 1 calc R . .
C23' C 1.2619(6) 0.3050(4) 0.2980(3) 0.0346(13) Uani 1 1 d . . .
H23A H 1.2495 0.3285 0.2529 0.041 Uiso 1 1 calc R . .
H23B H 1.3527 0.3175 0.3191 0.041 Uiso 1 1 calc R . .
C24 C 1.1543(6) 0.0640(4) 0.3054(3) 0.0345(13) Uani 1 1 d . . .
C25 C 1.0425(6) 0.0284(4) 0.2459(3) 0.0351(13) Uani 1 1 d . . .
H25 H 0.9929 -0.0325 0.2353 0.042 Uiso 1 1 calc R . .
C26 C 1.0004(5) 0.0778(4) 0.2015(3) 0.0315(12) Uani 1 1 d . . .
C27 C 1.1992(6) 0.0082(4) 0.3543(4) 0.0400(14) Uani 1 1 d . . .
C28 C 1.3296(8) 0.0146(7) 0.3491(7) 0.085(3) Uani 1 1 d . . .
H28A H 1.3235 -0.0030 0.2963 0.128 Uiso 1 1 calc R . .
H28B H 1.3573 -0.0244 0.3766 0.128 Uiso 1 1 calc R . .
H28C H 1.3906 0.0752 0.3712 0.128 Uiso 1 1 calc R . .
C29 C 1.2079(13) 0.0439(7) 0.4357(5) 0.096(4) Uani 1 1 d . . .
H29A H 1.2414 0.0110 0.4681 0.143 Uiso 1 1 calc R . .
H29B H 1.1240 0.0373 0.4378 0.143 Uiso 1 1 calc R . .
H29C H 1.2639 0.1061 0.4530 0.143 Uiso 1 1 calc R . .
C31 C 1.1170(5) 0.3749(4) 0.3364(3) 0.0295(12) Uani 1 1 d . . .
C32 C 1.0797(5) 0.4153(4) 0.3918(3) 0.0307(12) Uani 1 1 d . . .
C33 C 1.1493(6) 0.4329(4) 0.4665(3) 0.0329(13) Uani 1 1 d . . .
H33 H 1.1262 0.4625 0.5037 0.039 Uiso 1 1 calc R . .
C34 C 1.2525(5) 0.4090(4) 0.4900(3) 0.0343(13) Uani 1 1 d . . .
C34' C 0.9616(5) 0.4348(4) 0.3703(3) 0.0317(12) Uani 1 1 d . . .
H34A H 0.9736 0.4890 0.4057 0.038 Uiso 1 1 calc R . .
H34B H 0.9459 0.4446 0.3191 0.038 Uiso 1 1 calc R . .
C35 C 1.2855(6) 0.3673(4) 0.4334(3) 0.0348(13) Uani 1 1 d . . .
H35 H 1.3544 0.3499 0.4474 0.042 Uiso 1 1 calc R . .
C36 C 1.2195(5) 0.3507(4) 0.3567(3) 0.0322(12) Uani 1 1 d . . .
C37 C 1.3250(6) 0.4276(5) 0.5733(3) 0.0424(15) Uani 1 1 d . . .
C38 C 1.403(3) 0.5233(16) 0.6005(9) 0.37(3) Uani 1 1 d . . .
H38A H 1.4473 0.5377 0.6545 0.561 Uiso 1 1 calc R . .
H38B H 1.3488 0.5563 0.5911 0.561 Uiso 1 1 calc R . .
H38C H 1.4646 0.5390 0.5736 0.561 Uiso 1 1 calc R . .
C39 C 1.2424(11) 0.4139(15) 0.6179(5) 0.164(9) Uani 1 1 d . . .
H39A H 1.2886 0.4143 0.6687 0.246 Uiso 1 1 calc R . .
H39B H 1.1718 0.3571 0.5948 0.246 Uiso 1 1 calc R . .
H39C H 1.2105 0.4608 0.6207 0.246 Uiso 1 1 calc R . .
C41 C 0.7577(5) 0.2990(4) 0.3063(3) 0.0340(13) Uani 1 1 d . . .
C41' C 0.5768(6) 0.1514(4) 0.2400(3) 0.0383(14) Uani 1 1 d . . .
H41R H 0.5658 0.1764 0.1957 0.046 Uiso 1 1 calc R . .
H41S H 0.4931 0.1244 0.2461 0.046 Uiso 1 1 calc R . .
C42 C 0.6626(5) 0.2242(4) 0.3091(3) 0.0353(13) Uani 1 1 d . . .
C43 C 0.6542(6) 0.2134(4) 0.3802(3) 0.0391(14) Uani 1 1 d . . .
H43 H 0.5883 0.1636 0.3827 0.047 Uiso 1 1 calc R . .
C44 C 0.7387(6) 0.2730(4) 0.4466(3) 0.0351(13) Uani 1 1 d . . .
C45 C 0.8365(6) 0.3444(4) 0.4408(3) 0.0342(13) Uani 1 1 d . . .
H45 H 0.8970 0.3847 0.4857 0.041 Uiso 1 1 calc R . .
C46 C 0.8490(5) 0.3589(4) 0.3725(3) 0.0323(13) Uani 1 1 d . . .
C47 C 0.7204(6) 0.2618(4) 0.5227(3) 0.0403(14) Uani 1 1 d . . .
C48 C 0.6254(11) 0.3003(7) 0.5338(5) 0.078(3) Uani 1 1 d . . .
H48A H 0.6083 0.2915 0.5806 0.116 Uiso 1 1 calc R . .
H48B H 0.5472 0.2711 0.4914 0.116 Uiso 1 1 calc R . .
H48C H 0.6595 0.3633 0.5366 0.116 Uiso 1 1 calc R . .
C49 C 0.6705(7) 0.1666(5) 0.5238(4) 0.0474(16) Uani 1 1 d . . .
H49A H 0.7247 0.1389 0.5093 0.071 Uiso 1 1 calc R . .
H49B H 0.5849 0.1369 0.4884 0.071 Uiso 1 1 calc R . .
H49C H 0.6694 0.1620 0.5746 0.071 Uiso 1 1 calc R . .
C110 C 0.5195(9) -0.1315(6) 0.3294(5) 0.067(2) Uani 1 1 d . . .
H11A H 0.5584 -0.0871 0.3775 0.101 Uiso 1 1 calc R . .
H11B H 0.4844 -0.1898 0.3384 0.101 Uiso 1 1 calc R . .
H11C H 0.4521 -0.1194 0.2970 0.101 Uiso 1 1 calc R . .
C210 C 1.1124(8) -0.0885(6) 0.3277(5) 0.066(2) Uani 1 1 d . . .
H21A H 1.1018 -0.1104 0.2747 0.099 Uiso 1 1 calc R . .
H21B H 1.0304 -0.0956 0.3333 0.099 Uiso 1 1 calc R . .
H21C H 1.1493 -0.1219 0.3578 0.099 Uiso 1 1 calc R . .
C211 C 1.0798(6) 0.2225(5) 0.1058(3) 0.0422(15) Uani 1 1 d . . .
H21D H 1.0558 0.1628 0.0747 0.051 Uiso 1 1 calc R . .
H21E H 1.1722 0.2537 0.1210 0.051 Uiso 1 1 calc R . .
C212 C 1.0125(6) 0.2731(5) 0.0627(4) 0.0473(16) Uani 1 1 d . . .
H21F H 1.0438 0.3343 0.0927 0.057 Uiso 1 1 calc R . .
H21G H 1.0308 0.2745 0.0146 0.057 Uiso 1 1 calc R . .
C213 C 0.5279(9) 0.1319(8) -0.0482(5) 0.078(3) Uani 1 1 d . . .
H21H H 0.5212 0.0806 -0.0849 0.093 Uiso 1 1 calc R . .
H21I H 0.4907 0.1674 -0.0763 0.093 Uiso 1 1 calc R . .
C214 C 0.7915(18) 0.0473(8) -0.1111(7) 0.121(5) Uani 1 1 d . . .
H21J H 0.8824 0.0813 -0.1005 0.145 Uiso 1 1 calc R . .
H21K H 0.7466 0.0487 -0.1622 0.145 Uiso 1 1 calc R . .
C215 C 0.4601(11) 0.1023(13) 0.0035(6) 0.163(9) Uani 1 1 d . . .
H21L H 0.3695 0.0764 -0.0234 0.245 Uiso 1 1 calc R . .
H21M H 0.4790 0.1524 0.0447 0.245 Uiso 1 1 calc R . .
H21N H 0.4861 0.0583 0.0238 0.245 Uiso 1 1 calc R . .
C216 C 0.7716(10) -0.0429(7) -0.1093(6) 0.078(3) Uani 1 1 d . . .
H21O H 0.8426 -0.0441 -0.0706 0.118 Uiso 1 1 calc R . .
H21P H 0.7650 -0.0757 -0.1584 0.118 Uiso 1 1 calc R . .
H21Q H 0.6938 -0.0699 -0.0978 0.118 Uiso 1 1 calc R . .
C310 C 1.394(3) 0.3739(19) 0.5868(6) 0.30(2) Uani 1 1 d . . .
H31A H 1.4314 0.3677 0.5470 0.453 Uiso 1 1 calc R . .
H31B H 1.3372 0.3159 0.5873 0.453 Uiso 1 1 calc R . .
H31C H 1.4603 0.4008 0.6355 0.453 Uiso 1 1 calc R . .
C410 C 0.8451(8) 0.3081(6) 0.5882(4) 0.069(2) Uani 1 1 d . . .
H41A H 0.9060 0.2834 0.5799 0.104 Uiso 1 1 calc R . .
H41B H 0.8301 0.2994 0.6355 0.104 Uiso 1 1 calc R . .
H41C H 0.8785 0.3711 0.5907 0.104 Uiso 1 1 calc R . .
C411 C 0.7014(6) 0.3654(5) 0.2067(4) 0.0441(15) Uani 1 1 d . A .
H41D H 0.7303 0.4223 0.2436 0.053 Uiso 1 1 calc R . .
H41E H 0.6093 0.3354 0.1947 0.053 Uiso 1 1 calc R . .
C412 C 0.7333(7) 0.3793(5) 0.1378(4) 0.0529(18) Uani 1 1 d . . .
H41F H 0.7003 0.3220 0.1007 0.063 Uiso 1 1 calc R A .
H41G H 0.6923 0.4164 0.1154 0.063 Uiso 1 1 calc R . .
C413 C 1.1650(10) 0.5521(8) 0.2289(4) 0.086(3) Uani 1 1 d . . .
H41H H 1.1470 0.5927 0.2636 0.103 Uiso 1 1 calc R A .
H41I H 1.1502 0.4973 0.2461 0.103 Uiso 1 1 calc R . .
C414 C 0.9373(14) 0.6725(7) 0.1949(9) 0.120(5) Uani 1 1 d . . .
H41J H 0.9137 0.6771 0.1423 0.144 Uiso 1 1 calc R A .
H41K H 1.0266 0.7118 0.2208 0.144 Uiso 1 1 calc R . .
C415 C 1.2808(13) 0.586(3) 0.2347(10) 0.38(3) Uani 1 1 d . A .
H41L H 1.2989 0.5497 0.1975 0.566 Uiso 1 1 calc R . .
H41M H 1.3324 0.5905 0.2853 0.566 Uiso 1 1 calc R . .
H41N H 1.3004 0.6451 0.2259 0.566 Uiso 1 1 calc R . .
C416 C 0.8501(15) 0.6973(9) 0.2364(12) 0.156(8) Uani 1 1 d . A .
H41O H 0.7620 0.6597 0.2086 0.234 Uiso 1 1 calc R . .
H41P H 0.8627 0.7588 0.2392 0.234 Uiso 1 1 calc R . .
H41Q H 0.8714 0.6887 0.2874 0.234 Uiso 1 1 calc R . .
N N 1.0014(10) 0.1640(8) 0.5216(6) 0.109(3) Uani 1 1 d . . .
C1 C 0.9765(8) 0.1631(6) 0.4584(4) 0.061(2) Uani 1 1 d . . .
C2 C 0.9481(8) 0.1627(5) 0.3807(4) 0.0570(19) Uani 1 1 d . . .
H2A H 0.8627 0.1197 0.3531 0.085 Uiso 1 1 calc R . .
H2B H 1.0083 0.1469 0.3607 0.085 Uiso 1 1 calc R . .
H2C H 0.9537 0.2212 0.3749 0.085 Uiso 1 1 calc R . .
Cl2 Cl 0.7989(6) 0.7875(3) 0.0672(3) 0.078(2) Uani 0.458(9) 1 d PG A 1
O2A O 0.7961(13) 0.7049(7) 0.0381(7) 0.085(5) Uani 0.458(9) 1 d PGU A 1
O2B O 0.6838(14) 0.7783(9) 0.0779(9) 0.145(11) Uani 0.458(9) 1 d PGU A 1
O2C O 0.8203(15) 0.8397(9) 0.0169(7) 0.100(6) Uani 0.458(9) 1 d PGU A 1
O2D O 0.8953(14) 0.8270(8) 0.1359(8) 0.169(11) Uani 0.458(9) 1 d PGU A 1
Cl2' Cl 0.3158(9) 0.2619(6) 0.0033(5) 0.138(4) Uani 0.542(9) 1 d PG A 2
O2A' O 0.3926(19) 0.2582(15) 0.0729(9) 0.185(11) Uani 0.542(9) 1 d PGU A 2
O2B' O 0.378(2) 0.2591(17) -0.0519(13) 0.27(2) Uani 0.542(9) 1 d PGU A 2
O2C' O 0.295(2) 0.3415(11) 0.0135(13) 0.181(11) Uani 0.542(9) 1 d PGU . 2
O2D' O 0.1980(19) 0.1887(13) -0.0213(13) 0.31(3) Uani 0.542(9) 1 d PGU A 2

loop_
_atom_site_aniso_label
_atom_site_aniso_U_11
_atom_site_aniso_U_22
_atom_site_aniso_U_33
_atom_site_aniso_U_23
_atom_site_aniso_U_13
_atom_site_aniso_U_12
Ag 0.1246(8) 0.0635(5) 0.0438(4) 0.0207(3) 0.0198(4) 0.0283(5)
Na 0.0310(12) 0.0487(14) 0.0222(11) 0.0114(10) 0.0041(9) 0.0102(11)
S2 0.0748(14) 0.0637(12) 0.0337(9) 0.0219(8) 0.0154(9) 0.0181(11)
S4 0.0910(17) 0.0623(13) 0.0582(12) 0.0318(10) 0.0249(11) 0.0299(12)
P2 0.0561(12) 0.0577(12) 0.0353(9) 0.0189(8) 0.0103(8) 0.0060(9)
P4 0.0665(13) 0.0458(11) 0.0478(10) 0.0148(8) 0.0281(9) 0.0167(9)
Cl1 0.121(3) 0.193(5) 0.108(3) 0.053(3) 0.036(2) 0.063(3)
O1A 0.37(3) 0.80(6) 0.178(16) -0.18(3) -0.024(17) 0.40(4)
O1B 0.113(10) 0.44(3) 0.33(2) -0.12(2) -0.083(13) 0.142(15)
O1C 0.71(6) 0.67(6) 0.32(3) 0.40(4) 0.23(3) 0.29(4)
O1D 0.67(6) 0.17(2) 0.67(6) 0.15(3) 0.33(5) -0.06(3)
O11 0.039(2) 0.042(2) 0.033(2) 0.0127(18) 0.0159(18) 0.011(2)
O21 0.040(2) 0.040(2) 0.028(2) 0.0147(17) 0.0149(17) 0.0123(19)
O22 0.058(4) 0.091(4) 0.055(3) 0.017(3) 0.015(3) 0.023(3)
O23 0.221(10) 0.064(4) 0.085(5) 0.031(4) 0.084(6) 0.055(6)
O31 0.046(3) 0.048(3) 0.033(2) 0.0094(19) 0.0122(19) 0.025(2)
O41 0.036(2) 0.046(3) 0.033(2) 0.0183(18) 0.0151(18) 0.016(2)
O42 0.068(4) 0.065(3) 0.039(3) 0.016(2) 0.017(2) 0.015(3)
O43 0.115(6) 0.067(4) 0.074(4) 0.004(3) 0.047(4) 0.034(4)
N2 0.044(3) 0.067(4) 0.033(3) 0.022(3) 0.013(2) 0.015(3)
N4 0.060(4) 0.052(4) 0.057(4) 0.030(3) 0.022(3) 0.021(3)
C11 0.034(3) 0.043(4) 0.027(3) 0.010(3) 0.007(2) 0.003(3)
C12 0.032(3) 0.045(4) 0.026(3) 0.007(2) 0.008(2) 0.011(3)
C12' 0.030(3) 0.040(3) 0.024(3) 0.005(2) 0.009(2) 0.008(3)
C13 0.026(3) 0.046(4) 0.033(3) 0.009(3) 0.004(2) 0.009(3)
C14 0.027(3) 0.044(4) 0.031(3) 0.009(3) 0.006(2) 0.004(3)
C15 0.030(3) 0.053(4) 0.031(3) 0.012(3) 0.011(3) 0.004(3)
C16 0.030(3) 0.041(3) 0.023(3) 0.007(2) 0.006(2) 0.003(3)
C17 0.041(4) 0.062(5) 0.044(4) 0.026(3) 0.017(3) 0.017(3)
C18 0.051(4) 0.065(5) 0.060(5) 0.036(4) 0.023(4) 0.020(4)
C19 0.060(5) 0.088(6) 0.048(4) 0.034(4) 0.013(4) 0.022(5)
C21 0.039(3) 0.044(4) 0.027(3) 0.014(3) 0.015(2) 0.019(3)
C22 0.032(3) 0.038(3) 0.031(3) 0.007(2) 0.014(2) 0.011(3)
C23 0.034(3) 0.039(3) 0.036(3) 0.012(3) 0.013(2) 0.014(3)
C23' 0.030(3) 0.032(3) 0.037(3) 0.004(2) 0.009(2) 0.009(3)
C24 0.032(3) 0.040(3) 0.034(3) 0.009(3) 0.018(2) 0.012(3)
C25 0.038(3) 0.038(3) 0.028(3) 0.008(2) 0.014(2) 0.011(3)
C26 0.028(3) 0.039(3) 0.026(3) 0.006(2) 0.011(2) 0.011(3)
C27 0.033(3) 0.046(4) 0.044(4) 0.017(3) 0.012(3) 0.017(3)
C28 0.050(5) 0.084(7) 0.139(9) 0.063(7) 0.026(5) 0.036(5)
C29 0.178(12) 0.099(8) 0.050(5) 0.036(5) 0.038(6) 0.094(9)
C31 0.028(3) 0.028(3) 0.031(3) 0.010(2) 0.012(2) 0.007(2)
C32 0.029(3) 0.031(3) 0.035(3) 0.014(2) 0.014(2) 0.010(2)
C33 0.036(3) 0.031(3) 0.033(3) 0.008(2) 0.017(2) 0.010(3)
C34 0.025(3) 0.037(3) 0.035(3) 0.008(3) 0.010(2) 0.006(3)
C34' 0.031(3) 0.028(3) 0.036(3) 0.011(2) 0.013(2) 0.010(2)
C35 0.033(3) 0.033(3) 0.039(3) 0.011(3) 0.013(3) 0.011(3)
C36 0.030(3) 0.028(3) 0.033(3) 0.005(2) 0.013(2) 0.004(2)
C37 0.031(3) 0.056(4) 0.031(3) 0.007(3) 0.007(3) 0.011(3)
C38 0.37(3) 0.26(2) 0.094(10) 0.112(14) -0.142(16) -0.24(3)
C39 0.092(8) 0.41(3) 0.040(5) 0.083(10) 0.032(5) 0.146(14)
C41 0.030(3) 0.041(3) 0.035(3) 0.014(3) 0.013(2) 0.015(3)
C41' 0.026(3) 0.051(4) 0.033(3) 0.011(3) 0.007(2) 0.010(3)
C42 0.029(3) 0.042(3) 0.037(3) 0.014(3) 0.012(2) 0.014(3)
C43 0.038(3) 0.041(3) 0.041(3) 0.014(3) 0.019(3) 0.012(3)
C44 0.036(3) 0.038(3) 0.036(3) 0.013(3) 0.014(3) 0.016(3)
C45 0.031(3) 0.034(3) 0.040(3) 0.015(3) 0.014(2) 0.012(3)
C46 0.034(3) 0.034(3) 0.038(3) 0.014(2) 0.016(3) 0.018(3)
C47 0.043(4) 0.045(4) 0.033(3) 0.011(3) 0.018(3) 0.012(3)
C48 0.125(8) 0.096(7) 0.079(6) 0.053(5) 0.072(6) 0.083(7)
C49 0.054(4) 0.046(4) 0.042(4) 0.021(3) 0.016(3) 0.014(3)
C110 0.085(6) 0.076(6) 0.072(5) 0.041(5) 0.048(5) 0.045(5)
C210 0.062(5) 0.060(5) 0.079(6) 0.028(4) 0.020(4) 0.022(4)
C211 0.043(4) 0.057(4) 0.031(3) 0.020(3) 0.018(3) 0.016(3)
C212 0.047(4) 0.054(4) 0.034(3) 0.022(3) 0.011(3) 0.009(3)
C213 0.069(6) 0.110(8) 0.047(4) 0.016(5) 0.022(4) 0.024(6)
C214 0.217(16) 0.089(8) 0.097(8) 0.036(7) 0.089(10) 0.077(10)
C215 0.063(7) 0.254(19) 0.052(6) 0.021(8) 0.005(5) -0.069(9)
C216 0.085(7) 0.074(6) 0.093(7) 0.023(5) 0.049(6) 0.035(5)
C310 0.52(4) 0.51(4) 0.040(6) 0.004(12) -0.005(12) 0.49(4)
C410 0.064(5) 0.081(6) 0.025(3) 0.007(3) 0.010(3) -0.011(4)
C411 0.037(4) 0.047(4) 0.050(4) 0.019(3) 0.012(3) 0.017(3)
C412 0.049(4) 0.059(5) 0.048(4) 0.025(3) 0.010(3) 0.016(4)
C413 0.098(8) 0.095(7) 0.035(4) 0.006(4) 0.010(4) 0.012(6)
C414 0.147(12) 0.062(7) 0.189(14) 0.028(8) 0.118(11) 0.042(7)
C415 0.045(7) 0.80(7) 0.131(14) 0.25(3) -0.015(8) -0.053(18)
C416 0.126(12) 0.077(9) 0.27(2) 0.003(11) 0.112(14) 0.032(8)
N 0.108(8) 0.152(10) 0.078(6) 0.041(6) 0.035(5) 0.055(7)
C1 0.058(5) 0.087(6) 0.045(4) 0.027(4) 0.019(4) 0.028(5)
C2 0.059(5) 0.059(5) 0.058(5) 0.017(4) 0.025(4) 0.023(4)
Cl2 0.110(5) 0.060(3) 0.075(4) 0.012(3) 0.045(3) 0.037(3)
O2A 0.083(11) 0.069(10) 0.098(11) -0.002(8) 0.034(9) 0.029(9)
O2B 0.23(3) 0.098(14) 0.20(2) 0.051(15) 0.19(2) 0.087(17)
O2C 0.161(18) 0.125(14) 0.062(9) 0.038(9) 0.066(11) 0.086(14)
O2D 0.22(3) 0.067(12) 0.15(2) 0.014(13) 0.04(2) -0.001(15)
Cl2' 0.189(9) 0.171(8) 0.153(7) 0.101(6) 0.122(7) 0.117(7)
O2A' 0.19(2) 0.21(3) 0.113(15) 0.048(17) 0.033(15) 0.029(19)
O2B' 0.28(4) 0.25(4) 0.47(6) 0.20(4) 0.28(4) 0.18(3)
O2C' 0.15(2) 0.111(16) 0.32(4) 0.07(2) 0.10(2) 0.061(16)
O2D' 0.39(6) 0.31(5) 0.30(4) 0.18(4) 0.27(4) 0.07(4)

loop_
_atom_type_symbol
_atom_type_description
_atom_type_scat_dispersion_real
_atom_type_scat_dispersion_imag
_atom_type_scat_source
C C 0.0033 0.0016 'International Tables Vol C Tables 4.2.6.8 and 6.1.1.4'
H H 0.0000 0.0000 'International Tables Vol C Tables 4.2.6.8 and 6.1.1.4'
Ag Ag -0.8971 1.1015 'International Tables Vol C Tables 4.2.6.8 and 6.1.1.4'
Cl Cl 0.1484 0.1585 'International Tables Vol C Tables 4.2.6.8 and 6.1.1.4'
Na Na 0.0362 0.0249 'International Tables Vol C Tables 4.2.6.8 and 6.1.1.4'
N N 0.0061 0.0033 'International Tables Vol C Tables 4.2.6.8 and 6.1.1.4'
O O 0.0106 0.0060 'International Tables Vol C Tables 4.2.6.8 and 6.1.1.4'
P P 0.1023 0.0942 'International Tables Vol C Tables 4.2.6.8 and 6.1.1.4'
S S 0.1246 0.1234 'International Tables Vol C Tables 4.2.6.8 and 6.1.1.4'

loop_
_geom_angle_atom_site_label_1
_geom_angle_atom_site_label_2
_geom_angle_atom_site_label_3
_geom_angle
_geom_angle_site_symmetry_1
_geom_angle_site_symmetry_3
S4 Ag S2 172.01(9) . .
O2C' Na S4 97(2) 2_665 .
O2C' Na O2A 26(3) 2_665 .
S4 Na O2A 82.7(3) . .
O2C' Na O1A 48(3) 2_665 .
S4 Na O1A 123.1(2) . .
O2A Na O1A 73.7(4) . .
O2C' Na Cl1 56(3) 2_665 .
S4 Na Cl1 102.19(11) . .
O2A Na Cl1 79.7(3) . .
O1A Na Cl1 23.93(5) . .
O2C' Na Na 98(2) 2_665 2_665
S4 Na Na 160.05(15) . 2_665
O2A Na Na 116.4(3) . 2_665
O1A Na Na 62.1(3) . 2_665
Cl1 Na Na 77.35(10) . 2_665
P2 S2 Ag 96.06(10) . .
P4 S4 Na 107.78(13) . .
P4 S4 Ag 100.64(10) . .
Na S4 Ag 111.69(12) . .
O23 P2 N2 113.3(4) . .
O23 P2 O22 104.8(5) . .
N2 P2 O22 97.1(3) . .
O23 P2 S2 111.0(3) . .
N2 P2 S2 114.4(2) . .
O22 P2 S2 115.2(3) . .
O42 P4 O43 111.0(4) . .
O42 P4 N4 106.2(3) . .
O43 P4 N4 105.1(4) . .
O42 P4 S4 108.3(2) . .
O43 P4 S4 110.8(3) . .
N4 P4 S4 115.3(3) . .
O1B Cl1 O1D 109.5 . .
O1B Cl1 O1C 109.5 . .
O1D Cl1 O1C 109.5 . .
O1B Cl1 O1A 109.5 . .
O1D Cl1 O1A 109.5 . .
O1C Cl1 O1A 109.5 . .
O1B Cl1 Na 78.6(3) . .
O1D Cl1 Na 86.67(15) . .
O1C Cl1 Na 157.06(15) . .
O1A Cl1 Na 48.3(2) . .
Cl1 O1A Na 107.8(3) . .
C21 O21 C211 114.4(4) . .
C213 O22 P2 126.0(6) . .
C214 O23 P2 129.0(8) . .
C41 O41 C411 114.3(5) . .
C413 O42 P4 124.2(6) . .
C414 O43 P4 124.5(7) . .
C212 N2 P2 126.9(5) . .
C412 N4 P4 122.6(5) . .
O11 C11 C12 117.8(5) . .
O11 C11 C16 121.8(6) . .
C12 C11 C16 120.4(6) . .
C11 C12 C13 118.8(6) . .
C11 C12 C12' 121.3(6) . .
C13 C12 C12' 119.7(5) . .
C12 C12' C26 110.2(4) . .
C14 C13 C12 122.3(6) . .
C15 C14 C13 117.9(6) . .
C15 C14 C17 122.8(6) . .
C13 C14 C17 119.2(6) . .
C14 C15 C16 122.2(6) . .
C15 C16 C11 118.2(6) . .
C15 C16 C41' 119.4(5) . .
C11 C16 C41' 122.1(6) . .
C110 C17 C14 112.6(6) . .
C110 C17 C18 107.4(6) . .
C14 C17 C18 110.6(5) . .
C110 C17 C19 108.9(6) . .
C14 C17 C19 109.3(6) . .
C18 C17 C19 107.9(6) . .
C26 C21 C22 121.5(5) . .
C26 C21 O21 120.5(5) . .
C22 C21 O21 118.0(5) . .
C21 C22 C23 117.4(6) . .
C21 C22 C23' 122.1(5) . .
C23 C22 C23' 120.3(5) . .
C24 C23 C22 122.7(6) . .
C22 C23' C36 110.6(5) . .
C23 C24 C25 117.2(5) . .
C23 C24 C27 120.8(5) . .
C25 C24 C27 122.0(6) . .
C26 C25 C24 122.7(6) . .
C21 C26 C25 118.4(5) . .
C21 C26 C12' 122.3(5) . .
C25 C26 C12' 119.1(5) . .
C210 C27 C24 112.8(5) . .
C210 C27 C28 107.2(7) . .
C24 C27 C28 108.0(6) . .
C210 C27 C29 109.3(7) . .
C24 C27 C29 108.7(5) . .
C28 C27 C29 111.0(8) . .
O31 C31 C32 116.7(5) . .
O31 C31 C36 122.7(5) . .
C32 C31 C36 120.6(5) . .
C33 C32 C31 118.7(5) . .
C33 C32 C34' 120.4(5) . .
C31 C32 C34' 120.8(5) . .
C32 C33 C34 122.9(5) . .
C35 C34 C33 116.9(5) . .
C35 C34 C37 121.8(5) . .
C33 C34 C37 121.3(5) . .
C46 C34' C32 110.4(5) . .
C36 C35 C34 121.9(5) . .
C35 C36 C31 118.9(5) . .
C35 C36 C23' 118.8(5) . .
C31 C36 C23' 122.3(5) . .
C310 C37 C39 107.5(14) . .
C310 C37 C38 114.1(19) . .
C39 C37 C38 103.4(17) . .
C310 C37 C34 112.4(7) . .
C39 C37 C34 111.6(6) . .
C38 C37 C34 107.6(7) . .
O41 C41 C46 120.2(5) . .
O41 C41 C42 118.6(5) . .
C46 C41 C42 121.1(5) . .
C42 C41' C16 111.7(5) . .
C43 C42 C41 118.2(6) . .
C43 C42 C41' 119.1(6) . .
C41 C42 C41' 122.5(5) . .
C42 C43 C44 122.3(6) . .
C45 C44 C43 117.2(6) . .
C45 C44 C47 122.3(5) . .
C43 C44 C47 120.4(6) . .
C46 C45 C44 123.1(6) . .
C45 C46 C41 117.9(6) . .
C45 C46 C34' 120.3(5) . .
C41 C46 C34' 121.7(5) . .
C49 C47 C410 107.1(6) . .
C49 C47 C44 111.6(5) . .
C410 C47 C44 111.7(5) . .
C49 C47 C48 108.8(6) . .
C410 C47 C48 110.3(7) . .
C44 C47 C48 107.4(5) . .
O21 C211 C212 104.3(5) . .
N2 C212 C211 110.0(5) . .
O22 C213 C215 109.1(7) . .
O23 C214 C216 112.4(10) . .
O41 C411 C412 106.3(5) . .
N4 C412 C411 111.9(6) . .
C415 C413 O42 116.4(10) . .
O43 C414 C416 105.3(10) . .
N C1 C2 179.0(11) . .
O2C Cl2 O2A 109.5 . .
O2C Cl2 O2D 109.5 . .
O2A Cl2 O2D 109.5 . .
O2C Cl2 O2B 109.5 . .
O2A Cl2 O2B 109.5 . .
O2D Cl2 O2B 109.5 . .
Cl2 O2A Na 141.0(7) . .
O2C' Cl2' O2A' 109.5 . .
O2C' Cl2' O2D' 109.5 . .
O2A' Cl2' O2D' 109.5 . .
O2C' Cl2' O2B' 109.5 . .
O2A' Cl2' O2B' 109.5 . .
O2D' Cl2' O2B' 109.5 . .
Cl2' O2C' Na 142.1(13) . 2_665

loop_
_geom_bond_atom_site_label_1
_geom_bond_atom_site_label_2
_geom_bond_distance
_geom_bond_site_symmetry_2
Ag S4 2.413(2) .
Ag S2 2.423(2) .
Na O2C' 2.21(7) 2_665
Na S4 2.390(3) .
Na O2A 2.679(11) .
Na O1A 2.581(7) .
Na Cl1 3.293(4) .
Na Na 3.563(5) 2_665
S2 P2 1.963(3) .
S4 P4 1.988(3) .
P2 O23 1.496(7) .
P2 N2 1.609(6) .
P2 O22 1.599(6) .
P4 O42 1.541(6) .
P4 O43 1.571(6) .
P4 N4 1.604(6) .
Cl1 O1B 1.4029 .
Cl1 O1D 1.4029 .
Cl1 O1C 1.4029 .
Cl1 O1A 1.4029 .
O11 C11 1.374(7) .
O21 C21 1.396(7) .
O21 C211 1.474(7) .
O22 C213 1.388(11) .
O23 C214 1.417(14) .
O31 C31 1.376(7) .
O41 C41 1.375(7) .
O41 C411 1.471(7) .
O42 C413 1.466(10) .
O43 C414 1.451(13) .
N2 C212 1.456(9) .
N4 C412 1.465(10) .
C11 C12 1.393(9) .
C11 C16 1.405(9) .
C12 C13 1.405(9) .
C12 C12' 1.530(8) .
C12' C26 1.530(8) .
C13 C14 1.382(9) .
C14 C15 1.380(10) .
C14 C17 1.520(9) .
C15 C16 1.415(9) .
C16 C41' 1.515(9) .
C17 C110 1.526(10) .
C17 C18 1.538(12) .
C17 C19 1.571(10) .
C21 C26 1.392(9) .
C21 C22 1.395(8) .
C22 C23 1.403(8) .
C22 C23' 1.521(8) .
C23 C24 1.386(9) .
C23' C36 1.539(8) .
C24 C25 1.388(8) .
C24 C27 1.533(8) .
C25 C26 1.381(8) .
C27 C210 1.522(11) .
C27 C28 1.550(11) .
C27 C29 1.538(11) .
C31 C32 1.409(8) .
C31 C36 1.395(8) .
C32 C33 1.383(8) .
C32 C34' 1.520(8) .
C33 C34 1.405(8) .
C34 C35 1.403(8) .
C34 C37 1.529(8) .
C34' C46 1.521(8) .
C35 C36 1.407(8) .
C37 C310 1.412(12) .
C37 C39 1.435(12) .
C37 C38 1.49(2) .
C41 C46 1.410(9) .
C41 C42 1.397(9) .
C41' C42 1.510(9) .
C42 C43 1.408(8) .
C43 C44 1.388(9) .
C44 C45 1.401(9) .
C44 C47 1.541(8) .
C45 C46 1.385(8) .
C47 C49 1.504(10) .
C47 C410 1.543(10) .
C47 C48 1.519(10) .
C211 C212 1.533(9) .
C213 C215 1.458(13) .
C214 C216 1.452(15) .
C411 C412 1.478(10) .
C413 C415 1.272(17) .
C414 C416 1.572(17) .
N C1 1.158(11) .
C1 C2 1.425(11) .
Cl2 O2C 1.397(10) .
Cl2 O2A 1.397(10) .
Cl2 O2D 1.397(10) .
Cl2 O2B 1.397(10) .
Cl2' O2C' 1.428(14) .
Cl2' O2A' 1.428(14) .
Cl2' O2D' 1.428(14) .
Cl2' O2B' 1.428(14) .
O2C' Na 2.209(17) 2_665
